data_7106486
loop_
_publ_author_name
'V. Sara Thoi'
'Christopher J. Chang'

_publ_section_title
;
 Nickel N-Heterocyclic Carbene-Pyridine Complexes that Exhibit High
 Selectivity for Electrocatalytic Reduction of Carbon Dioxide Over Water
;
_journal_name_full Chem.Commun.
_journal_page_first 6578
_journal_paper_doi 10.1039/c1cc10449g
_journal_year 2011
_chemical_formula_moiety 'C34 H28 N12 Ni2, 2(C F3 O3 S)'
_chemical_formula_sum 'C36 H28 F6 N12 Ni2 O6 S2'
_chemical_formula_weight 1020.24
_chemical_name_systematic
;
?
;
_space_group_IT_number 14
_symmetry_cell_setting monoclinic
_symmetry_space_group_name_Hall '-P 2ybc'
_symmetry_space_group_name_H-M 'P 1 21/c 1'
_atom_sites_solution_hydrogens geom
_atom_sites_solution_primary direct
_atom_sites_solution_secondary difmap
_audit_creation_method SHELXL-97
_cell_angle_alpha 90.00
_cell_angle_beta 98.615(4)
_cell_angle_gamma 90.00
_cell_formula_units_Z 4
_cell_length_a 7.4040(17)
_cell_length_b 31.424(7)
_cell_length_c 16.616(4)
_cell_measurement_reflns_used 32966
_cell_measurement_temperature 140(2)
_cell_measurement_theta_max 25.181
_cell_measurement_theta_min 2.480
_cell_volume 3822.3(15)
_computing_cell_refinement 'Bruker APEX2 v. 2009.3'
_computing_data_collection 'Bruker APEX2 v. 2009.3'
_computing_data_reduction 'Bruker APEX2 v. 2009.3'
_computing_molecular_graphics ORTEP-32
_computing_publication_material CIFTAB
_computing_structure_refinement 'SHELXL-97 (Sheldrick, 2008)'
_computing_structure_solution 'SHELXS-97 (Sheldrick, 2008)'
_diffrn_ambient_temperature 140(2)
_diffrn_detector_area_resol_mean 8.366
_diffrn_measured_fraction_theta_full 0.997
_diffrn_measured_fraction_theta_max 0.997
_diffrn_measurement_device_type 'Bruker APEX-I CCD'
_diffrn_measurement_method '\f and \w scans'
_diffrn_radiation_monochromator graphite
_diffrn_radiation_source 'fine-focus sealed tube'
_diffrn_radiation_type MoK\a
_diffrn_radiation_wavelength 0.71073
_diffrn_reflns_av_R_equivalents 0.0752
_diffrn_reflns_av_sigmaI/netI 0.0720
_diffrn_reflns_limit_h_max 8
_diffrn_reflns_limit_h_min -8
_diffrn_reflns_limit_k_max 37
_diffrn_reflns_limit_k_min -37
_diffrn_reflns_limit_l_max 19
_diffrn_reflns_limit_l_min -19
_diffrn_reflns_number 32458
_diffrn_reflns_theta_full 25.35
_diffrn_reflns_theta_max 25.35
_diffrn_reflns_theta_min 1.30
_exptl_absorpt_coefficient_mu 1.190
_exptl_absorpt_correction_T_max 0.9539
_exptl_absorpt_correction_T_min 0.6947
_exptl_absorpt_correction_type multi-scan
_exptl_absorpt_process_details 'Blessing, 1995'
_exptl_crystal_colour black
_exptl_crystal_density_diffrn 1.773
_exptl_crystal_density_method 'not measured'
_exptl_crystal_description block
_exptl_crystal_F_000 2072
_exptl_crystal_size_max 0.33
_exptl_crystal_size_mid 0.06
_exptl_crystal_size_min 0.04
_refine_diff_density_max 0.569
_refine_diff_density_min -0.403
_refine_diff_density_rms 0.089
_refine_ls_extinction_method none
_refine_ls_goodness_of_fit_ref 1.011
_refine_ls_hydrogen_treatment constr
_refine_ls_matrix_type full
_refine_ls_number_parameters 577
_refine_ls_number_reflns 6961
_refine_ls_number_restraints 0
_refine_ls_restrained_S_all 1.011
_refine_ls_R_factor_all 0.0939
_refine_ls_R_factor_gt 0.0518
_refine_ls_shift/su_max 0.001
_refine_ls_shift/su_mean 0.000
_refine_ls_structure_factor_coef Fsqd
_refine_ls_weighting_details 'calc w=1/[\s^2^(Fo^2^)+(0.0528P)^2^+2.2201P] where P=(Fo^2^+2Fc^2^)/3'
_refine_ls_weighting_scheme calc
_refine_ls_wR_factor_gt 0.1058
_refine_ls_wR_factor_ref 0.1254
_reflns_number_gt 4608
_reflns_number_total 6961
_reflns_threshold_expression >2sigma(I)
_cod_data_source_file c1cc10449g.txt
_cod_data_source_block methyldimer
_cod_original_cell_volume 3822.2(15)
_cod_original_sg_symbol_H-M P2(1)/c
_cod_database_code 7106486

loop_
_symmetry_equiv_pos_as_xyz
'x, y, z'
'-x, y+1/2, -z+1/2'
'-x, -y, -z'
'x, -y-1/2, z-1/2'

loop_
_atom_site_label
_atom_site_type_symbol
_atom_site_fract_x
_atom_site_fract_y
_atom_site_fract_z
_atom_site_U_iso_or_equiv
_atom_site_adp_type
_atom_site_occupancy
_atom_site_symmetry_multiplicity
_atom_site_calc_flag
_atom_site_refinement_flags
_atom_site_disorder_assembly
_atom_site_disorder_group
C1 C 0.6215(6) 0.30506(16) 0.1515(3) 0.0333(12) Uani 1 1 d . . .
H1 H 0.6442 0.3276 0.1162 0.040 Uiso 1 1 calc R . .
C2 C 0.6450(6) 0.26400(16) 0.1275(3) 0.0385(13) Uani 1 1 d . . .
H2 H 0.6850 0.2585 0.0768 0.046 Uiso 1 1 calc R . .
C3 C 0.6103(6) 0.23056(17) 0.1772(3) 0.0413(13) Uani 1 1 d . . .
H3 H 0.6242 0.2019 0.1607 0.050 Uiso 1 1 calc R . .
C4 C 0.5555(6) 0.23948(15) 0.2508(3) 0.0377(12) Uani 1 1 d . . .
H4 H 0.5298 0.2173 0.2862 0.045 Uiso 1 1 calc R . .
C5 C 0.5389(6) 0.28179(14) 0.2720(3) 0.0263(10) Uani 1 1 d . . .
C6 C 0.4626(6) 0.27224(15) 0.4147(3) 0.0315(11) Uani 1 1 d . . .
H6 H 0.4723 0.2423 0.4216 0.038 Uiso 1 1 calc R . .
C7 C 0.4208(6) 0.30035(14) 0.4688(3) 0.0308(11) Uani 1 1 d . . .
H7 H 0.3940 0.2942 0.5218 0.037 Uiso 1 1 calc R . .
C8 C 0.4649(5) 0.33837(14) 0.3570(2) 0.0253(10) Uani 1 1 d . . .
C9 C 0.3835(6) 0.37826(14) 0.4788(3) 0.0326(11) Uani 1 1 d . . .
H9A H 0.4942 0.3862 0.5170 0.039 Uiso 1 1 calc R . .
H9B H 0.2864 0.3712 0.5116 0.039 Uiso 1 1 calc R . .
C10 C 0.3535(6) 0.45606(14) 0.4560(3) 0.0282(10) Uani 1 1 d . . .
H10 H 0.4139 0.4641 0.5084 0.034 Uiso 1 1 calc R . .
C11 C 0.2808(6) 0.48265(14) 0.3970(3) 0.0298(11) Uani 1 1 d . . .
H11 H 0.2791 0.5129 0.3990 0.036 Uiso 1 1 calc R . .
C12 C 0.2350(5) 0.41397(14) 0.3498(2) 0.0246(10) Uani 1 1 d . . .
C13 C 0.1136(6) 0.46774(14) 0.2556(3) 0.0261(10) Uani 1 1 d . . .
C14 C 0.0940(6) 0.50885(15) 0.2260(3) 0.0335(11) Uani 1 1 d . . .
H14 H 0.1468 0.5323 0.2572 0.040 Uiso 1 1 calc R . .
C15 C -0.0050(7) 0.51465(16) 0.1497(3) 0.0411(13) Uani 1 1 d . . .
H15 H -0.0217 0.5424 0.1272 0.049 Uiso 1 1 calc R . .
C16 C -0.0796(6) 0.47982(16) 0.1063(3) 0.0396(13) Uani 1 1 d . . .
H16 H -0.1507 0.4835 0.0543 0.047 Uiso 1 1 calc R . .
C17 C -0.0503(6) 0.43976(15) 0.1388(3) 0.0321(11) Uani 1 1 d . . .
H17 H -0.1003 0.4160 0.1078 0.039 Uiso 1 1 calc R . .
C18 C 0.7365(6) 0.42890(15) 0.3795(3) 0.0301(11) Uani 1 1 d . . .
H18 H 0.7615 0.4052 0.4149 0.036 Uiso 1 1 calc R . .
C19 C 0.8089(6) 0.46793(15) 0.4049(3) 0.0316(11) Uani 1 1 d . . .
H19 H 0.8836 0.4710 0.4563 0.038 Uiso 1 1 calc R . .
C20 C 0.7705(6) 0.50242(15) 0.3540(3) 0.0351(12) Uani 1 1 d . . .
H20 H 0.8173 0.5297 0.3706 0.042 Uiso 1 1 calc R . .
C21 C 0.6641(6) 0.49732(15) 0.2792(3) 0.0335(11) Uani 1 1 d . . .
H21 H 0.6350 0.5208 0.2437 0.040 Uiso 1 1 calc R . .
C22 C 0.6015(6) 0.45711(14) 0.2578(3) 0.0256(10) Uani 1 1 d . . .
C23 C 0.4425(6) 0.47161(16) 0.1136(3) 0.0356(12) Uani 1 1 d . . .
H23 H 0.4674 0.5009 0.1068 0.043 Uiso 1 1 calc R . .
C24 C 0.3486(6) 0.44542(16) 0.0593(3) 0.0352(12) Uani 1 1 d . . .
H24 H 0.2953 0.4529 0.0055 0.042 Uiso 1 1 calc R . .
C25 C 0.4314(6) 0.40560(14) 0.1723(3) 0.0279(11) Uani 1 1 d . . .
C26 C 0.2514(7) 0.37030(16) 0.0489(3) 0.0428(13) Uani 1 1 d . . .
H26A H 0.3354 0.3581 0.0139 0.051 Uiso 1 1 calc R . .
H26B H 0.1429 0.3813 0.0128 0.051 Uiso 1 1 calc R . .
C27 C 0.1744(6) 0.29523(16) 0.0713(3) 0.0352(12) Uani 1 1 d . . .
H27 H 0.1968 0.2854 0.0197 0.042 Uiso 1 1 calc R . .
C28 C 0.1189(6) 0.27132(16) 0.1297(3) 0.0368(12) Uani 1 1 d . . .
H28 H 0.0948 0.2416 0.1277 0.044 Uiso 1 1 calc R . .
C29 C 0.1513(6) 0.33978(14) 0.1763(3) 0.0262(10) Uani 1 1 d . . .
C30 C 0.0509(5) 0.29122(14) 0.2702(3) 0.0264(10) Uani 1 1 d . . .
C31 C 0.0131(6) 0.25144(16) 0.2983(3) 0.0383(12) Uani 1 1 d . . .
H31 H 0.0256 0.2268 0.2665 0.046 Uiso 1 1 calc R . .
C32 C -0.0433(6) 0.24803(16) 0.3735(3) 0.0379(12) Uani 1 1 d . . .
H32 H -0.0713 0.2211 0.3944 0.045 Uiso 1 1 calc R . .
C33 C -0.0581(6) 0.28468(16) 0.4176(3) 0.0343(12) Uani 1 1 d . . .
H33 H -0.0989 0.2833 0.4691 0.041 Uiso 1 1 calc R . .
C34 C -0.0136(6) 0.32331(15) 0.3866(3) 0.0312(11) Uani 1 1 d . . .
H34 H -0.0221 0.3481 0.4184 0.037 Uiso 1 1 calc R . .
C35 C 1.0398(8) 0.36979(17) 0.6902(3) 0.0474(14) Uani 1 1 d . . .
C36 C 0.5673(8) 0.38793(19) -0.1464(3) 0.0506(15) Uani 1 1 d . . .
N1 N 0.6317(4) 0.42278(11) 0.3067(2) 0.0250(8) Uani 1 1 d . . .
N2 N 0.4964(5) 0.44650(12) 0.1826(2) 0.0270(9) Uani 1 1 d . . .
N3 N 0.3418(5) 0.40548(12) 0.0946(2) 0.0278(9) Uani 1 1 d . . .
N4 N 0.1937(5) 0.33665(12) 0.0993(2) 0.0302(9) Uani 1 1 d . . .
N5 N 0.1038(5) 0.29890(12) 0.1939(2) 0.0283(9) Uani 1 1 d . . .
N6 N 0.0415(4) 0.32753(11) 0.3133(2) 0.0261(9) Uani 1 1 d . . .
N7 N 0.5673(5) 0.31486(12) 0.2234(2) 0.0271(9) Uani 1 1 d . . .
N8 N 0.4892(5) 0.29530(11) 0.3458(2) 0.0260(8) Uani 1 1 d . . .
N9 N 0.4236(5) 0.34059(11) 0.43363(19) 0.0247(8) Uani 1 1 d . . .
N10 N 0.3250(5) 0.41473(11) 0.42734(19) 0.0241(8) Uani 1 1 d . . .
N11 N 0.2084(4) 0.45687(11) 0.3321(2) 0.0236(8) Uani 1 1 d . . .
N12 N 0.0469(5) 0.43289(12) 0.2131(2) 0.0275(9) Uani 1 1 d . . .
F1 F 1.1665(5) 0.34205(11) 0.6756(2) 0.0735(11) Uani 1 1 d . . .
F2 F 1.1253(5) 0.40359(10) 0.72621(19) 0.0771(12) Uani 1 1 d . . .
F3 F 0.9448(6) 0.35183(12) 0.7427(2) 0.0821(12) Uani 1 1 d . . .
F4 F 0.5593(5) 0.36600(11) -0.21398(18) 0.0711(10) Uani 1 1 d . . .
F5 F 0.6403(7) 0.42506(12) -0.1606(2) 0.1056(15) Uani 1 1 d . . .
F6 F 0.4013(5) 0.39624(18) -0.1325(2) 0.1178(18) Uani 1 1 d . . .
Ni1 Ni 0.48717(8) 0.371136(18) 0.26452(3) 0.02723(17) Uani 1 1 d . . .
Ni2 Ni 0.14918(8) 0.377981(18) 0.26324(3) 0.02763(17) Uani 1 1 d . . .
S1 S 0.89442(17) 0.38429(4) 0.59650(7) 0.0370(3) Uani 1 1 d . . .
S2 S 0.69881(18) 0.36188(4) -0.05907(7) 0.0406(3) Uani 1 1 d . . .
O1 O 0.7634(5) 0.41389(11) 0.6227(2) 0.0477(9) Uani 1 1 d . . .
O2 O 0.8153(5) 0.34462(12) 0.5662(2) 0.0561(11) Uani 1 1 d . . .
O3 O 1.0198(5) 0.40282(12) 0.5487(2) 0.0503(10) Uani 1 1 d . . .
O4 O 0.6758(5) 0.38902(12) 0.0072(2) 0.0573(11) Uani 1 1 d . . .
O5 O 0.8789(5) 0.35954(16) -0.0795(2) 0.0826(15) Uani 1 1 d . . .
O6 O 0.6045(8) 0.32225(13) -0.0579(2) 0.0951(17) Uani 1 1 d . . .

loop_
_atom_site_aniso_label
_atom_site_aniso_U_11
_atom_site_aniso_U_22
_atom_site_aniso_U_33
_atom_site_aniso_U_23
_atom_site_aniso_U_13
_atom_site_aniso_U_12
C1 0.035(3) 0.035(3) 0.028(2) -0.002(2) 0.000(2) 0.000(2)
C2 0.039(3) 0.038(3) 0.036(3) -0.013(2) -0.003(2) 0.009(3)
C3 0.045(3) 0.030(3) 0.043(3) -0.014(3) -0.012(2) 0.016(3)
C4 0.045(3) 0.019(3) 0.044(3) -0.007(2) -0.009(2) 0.007(2)
C5 0.026(2) 0.020(3) 0.030(2) -0.005(2) -0.0059(19) 0.004(2)
C6 0.034(3) 0.021(3) 0.037(3) 0.008(2) -0.004(2) 0.001(2)
C7 0.038(3) 0.026(3) 0.027(2) 0.009(2) 0.001(2) -0.001(2)
C8 0.024(2) 0.018(3) 0.031(2) -0.001(2) -0.0037(19) 0.002(2)
C9 0.044(3) 0.024(3) 0.027(2) 0.000(2) -0.002(2) 0.007(2)
C10 0.034(2) 0.021(3) 0.030(2) -0.007(2) 0.0047(19) -0.001(2)
C11 0.034(3) 0.018(3) 0.036(3) -0.006(2) 0.003(2) -0.001(2)
C12 0.024(2) 0.019(3) 0.030(2) 0.0013(19) 0.0013(18) 0.001(2)
C13 0.024(2) 0.021(3) 0.034(2) 0.000(2) 0.0059(18) 0.002(2)
C14 0.037(3) 0.022(3) 0.040(3) -0.001(2) 0.002(2) 0.004(2)
C15 0.051(3) 0.028(3) 0.042(3) 0.009(2) 0.003(2) 0.010(3)
C16 0.039(3) 0.039(3) 0.037(3) 0.004(2) -0.004(2) 0.012(3)
C17 0.037(3) 0.023(3) 0.035(3) -0.001(2) -0.002(2) 0.005(2)
C18 0.030(2) 0.030(3) 0.029(2) -0.004(2) 0.0010(19) 0.002(2)
C19 0.027(2) 0.030(3) 0.036(3) -0.009(2) 0.001(2) -0.002(2)
C20 0.042(3) 0.020(3) 0.044(3) -0.003(2) 0.009(2) -0.011(2)
C21 0.043(3) 0.018(3) 0.040(3) 0.002(2) 0.008(2) -0.001(2)
C22 0.025(2) 0.021(3) 0.031(2) 0.003(2) 0.0040(18) 0.001(2)
C23 0.044(3) 0.024(3) 0.038(3) 0.011(2) 0.003(2) 0.004(2)
C24 0.040(3) 0.033(3) 0.030(3) 0.010(2) -0.002(2) 0.008(2)
C25 0.028(2) 0.024(3) 0.030(2) 0.000(2) 0.0008(19) -0.005(2)
C26 0.054(3) 0.046(4) 0.025(2) -0.003(2) -0.003(2) -0.017(3)
C27 0.036(3) 0.033(3) 0.034(3) -0.012(2) -0.001(2) 0.000(2)
C28 0.040(3) 0.027(3) 0.040(3) -0.011(2) -0.006(2) 0.001(2)
C29 0.026(2) 0.015(3) 0.034(2) -0.001(2) -0.0065(19) 0.000(2)
C30 0.024(2) 0.021(3) 0.031(2) 0.001(2) -0.0045(19) 0.000(2)
C31 0.043(3) 0.026(3) 0.042(3) -0.003(2) -0.006(2) 0.000(2)
C32 0.041(3) 0.026(3) 0.044(3) 0.008(2) -0.001(2) -0.012(2)
C33 0.030(3) 0.036(3) 0.036(3) 0.006(2) 0.001(2) -0.004(2)
C34 0.033(2) 0.023(3) 0.034(3) -0.002(2) -0.005(2) -0.002(2)
C35 0.065(4) 0.027(3) 0.047(3) 0.007(3) -0.001(3) 0.004(3)
C36 0.051(4) 0.043(4) 0.056(4) -0.001(3) -0.001(3) 0.000(3)
N1 0.0284(19) 0.017(2) 0.0277(19) 0.0002(16) -0.0018(15) 0.0010(17)
N2 0.032(2) 0.020(2) 0.029(2) 0.0034(17) 0.0051(16) -0.0005(17)
N3 0.034(2) 0.025(2) 0.0237(19) -0.0009(17) 0.0013(16) 0.0006(18)
N4 0.036(2) 0.027(2) 0.026(2) -0.0026(17) -0.0020(16) -0.0037(18)
N5 0.031(2) 0.019(2) 0.032(2) -0.0041(17) -0.0036(16) -0.0008(17)
N6 0.0272(19) 0.019(2) 0.031(2) -0.0034(17) -0.0014(16) -0.0014(17)
N7 0.030(2) 0.022(2) 0.027(2) -0.0044(17) -0.0010(16) 0.0013(17)
N8 0.030(2) 0.016(2) 0.030(2) 0.0042(16) -0.0016(16) 0.0027(17)
N9 0.033(2) 0.018(2) 0.0214(18) -0.0006(16) 0.0010(15) 0.0010(17)
N10 0.0312(19) 0.017(2) 0.0230(18) -0.0033(15) 0.0009(15) 0.0020(17)
N11 0.0248(18) 0.016(2) 0.0285(19) -0.0056(16) 0.0002(15) -0.0016(16)
N12 0.029(2) 0.020(2) 0.032(2) -0.0021(17) -0.0003(16) -0.0001(17)
F1 0.071(2) 0.047(2) 0.095(3) 0.005(2) -0.0106(19) 0.0262(19)
F2 0.107(3) 0.041(2) 0.065(2) -0.0064(17) -0.044(2) -0.001(2)
F3 0.132(3) 0.063(3) 0.056(2) 0.0257(19) 0.027(2) 0.016(2)
F4 0.101(3) 0.072(3) 0.0370(18) -0.0029(17) -0.0026(17) 0.000(2)
F5 0.164(4) 0.044(2) 0.104(3) 0.029(2) 0.002(3) -0.007(3)
F6 0.056(2) 0.222(6) 0.073(3) 0.011(3) 0.001(2) 0.049(3)
Ni1 0.0373(3) 0.0173(3) 0.0253(3) 0.0004(2) -0.0010(2) -0.0020(3)
Ni2 0.0370(3) 0.0169(3) 0.0266(3) -0.0022(3) -0.0028(2) -0.0015(3)
S1 0.0449(7) 0.0293(8) 0.0353(7) -0.0037(6) 0.0009(5) -0.0057(6)
S2 0.0532(8) 0.0318(8) 0.0348(7) -0.0050(6) 0.0001(6) 0.0015(6)
O1 0.053(2) 0.033(2) 0.057(2) -0.0065(18) 0.0082(18) 0.0065(18)
O2 0.060(2) 0.040(2) 0.068(3) -0.024(2) 0.011(2) -0.0132(19)
O3 0.050(2) 0.057(3) 0.044(2) 0.0136(19) 0.0105(17) -0.0057(19)
O4 0.067(2) 0.058(3) 0.046(2) -0.028(2) 0.0041(18) -0.004(2)
O5 0.049(2) 0.131(4) 0.066(3) -0.011(3) 0.003(2) 0.029(3)
O6 0.186(5) 0.034(3) 0.060(3) 0.005(2) 0.003(3) -0.044(3)

loop_
_atom_type_symbol
_atom_type_description
_atom_type_scat_dispersion_real
_atom_type_scat_dispersion_imag
_atom_type_scat_source
C C 0.0033 0.0016 'International Tables Vol C Tables 4.2.6.8 and 6.1.1.4'
H H 0.0000 0.0000 'International Tables Vol C Tables 4.2.6.8 and 6.1.1.4'
N N 0.0061 0.0033 'International Tables Vol C Tables 4.2.6.8 and 6.1.1.4'
F F 0.0171 0.0103 'International Tables Vol C Tables 4.2.6.8 and 6.1.1.4'
P P 0.1023 0.0942 'International Tables Vol C Tables 4.2.6.8 and 6.1.1.4'
Ni Ni 0.3393 1.1124 'International Tables Vol C Tables 4.2.6.8 and 6.1.1.4'
S S 0.1246 0.1234 'International Tables Vol C Tables 4.2.6.8 and 6.1.1.4'
O O 0.0106 0.0060 'International Tables Vol C Tables 4.2.6.8 and 6.1.1.4'

loop_
_geom_angle_atom_site_label_1
_geom_angle_atom_site_label_2
_geom_angle_atom_site_label_3
_geom_angle
_geom_angle_site_symmetry_1
_geom_angle_site_symmetry_3
_geom_angle_publ_flag
N7 C1 C2 122.6(5) . . ?
N7 C1 H1 118.7 . . ?
C2 C1 H1 118.7 . . ?
C1 C2 C3 119.9(5) . . ?
C1 C2 H2 120.1 . . ?
C3 C2 H2 120.1 . . ?
C4 C3 C2 118.8(5) . . ?
C4 C3 H3 120.6 . . ?
C2 C3 H3 120.6 . . ?
C3 C4 C5 118.1(5) . . ?
C3 C4 H4 120.9 . . ?
C5 C4 H4 120.9 . . ?
N7 C5 C4 123.9(4) . . ?
N7 C5 N8 112.1(4) . . ?
C4 C5 N8 124.0(4) . . ?
C7 C6 N8 106.6(4) . . ?
C7 C6 H6 126.7 . . ?
N8 C6 H6 126.7 . . ?
C6 C7 N9 107.4(4) . . ?
C6 C7 H7 126.3 . . ?
N9 C7 H7 126.3 . . ?
N9 C8 N8 103.2(4) . . ?
N9 C8 Ni1 143.2(3) . . ?
N8 C8 Ni1 113.5(3) . . ?
N9 C9 N10 113.8(3) . . ?
N9 C9 H9A 108.8 . . ?
N10 C9 H9A 108.8 . . ?
N9 C9 H9B 108.8 . . ?
N10 C9 H9B 108.8 . . ?
H9A C9 H9B 107.7 . . ?
C11 C10 N10 108.0(4) . . ?
C11 C10 H10 126.0 . . ?
N10 C10 H10 126.0 . . ?
C10 C11 N11 105.7(4) . . ?
C10 C11 H11 127.2 . . ?
N11 C11 H11 127.2 . . ?
N10 C12 N11 102.6(3) . . ?
N10 C12 Ni2 143.5(3) . . ?
N11 C12 Ni2 113.8(3) . . ?
N12 C13 C14 124.0(4) . . ?
N12 C13 N11 111.7(4) . . ?
C14 C13 N11 124.2(4) . . ?
C15 C14 C13 117.6(4) . . ?
C15 C14 H14 121.2 . . ?
C13 C14 H14 121.2 . . ?
C14 C15 C16 119.5(5) . . ?
C14 C15 H15 120.3 . . ?
C16 C15 H15 120.3 . . ?
C17 C16 C15 119.6(4) . . ?
C17 C16 H16 120.2 . . ?
C15 C16 H16 120.2 . . ?
N12 C17 C16 122.5(4) . . ?
N12 C17 H17 118.8 . . ?
C16 C17 H17 118.8 . . ?
N1 C18 C19 123.1(4) . . ?
N1 C18 H18 118.4 . . ?
C19 C18 H18 118.4 . . ?
C20 C19 C18 118.4(4) . . ?
C20 C19 H19 120.8 . . ?
C18 C19 H19 120.8 . . ?
C21 C20 C19 120.0(4) . . ?
C21 C20 H20 120.0 . . ?
C19 C20 H20 120.0 . . ?
C22 C21 C20 117.8(4) . . ?
C22 C21 H21 121.1 . . ?
C20 C21 H21 121.1 . . ?
N1 C22 C21 124.0(4) . . ?
N1 C22 N2 111.4(4) . . ?
C21 C22 N2 124.6(4) . . ?
C24 C23 N2 105.2(4) . . ?
C24 C23 H23 127.4 . . ?
N2 C23 H23 127.4 . . ?
C23 C24 N3 108.6(4) . . ?
C23 C24 H24 125.7 . . ?
N3 C24 H24 125.7 . . ?
N3 C25 N2 103.4(4) . . ?
N3 C25 Ni1 142.4(4) . . ?
N2 C25 Ni1 114.2(3) . . ?
N3 C26 N4 114.0(4) . . ?
N3 C26 H26A 108.7 . . ?
N4 C26 H26A 108.7 . . ?
N3 C26 H26B 108.7 . . ?
N4 C26 H26B 108.7 . . ?
H26A C26 H26B 107.6 . . ?
C28 C27 N4 108.2(4) . . ?
C28 C27 H27 125.9 . . ?
N4 C27 H27 125.9 . . ?
C27 C28 N5 105.9(4) . . ?
C27 C28 H28 127.0 . . ?
N5 C28 H28 127.0 . . ?
N4 C29 N5 103.5(4) . . ?
N4 C29 Ni2 142.7(3) . . ?
N5 C29 Ni2 113.6(3) . . ?
N6 C30 C31 123.7(4) . . ?
N6 C30 N5 112.1(4) . . ?
C31 C30 N5 124.1(4) . . ?
C30 C31 C32 118.8(5) . . ?
C30 C31 H31 120.6 . . ?
C32 C31 H31 120.6 . . ?
C33 C32 C31 118.4(5) . . ?
C33 C32 H32 120.8 . . ?
C31 C32 H32 120.8 . . ?
C34 C33 C32 119.7(5) . . ?
C34 C33 H33 120.1 . . ?
C32 C33 H33 120.1 . . ?
N6 C34 C33 123.1(4) . . ?
N6 C34 H34 118.5 . . ?
C33 C34 H34 118.5 . . ?
F3 C35 F1 107.4(4) . . ?
F3 C35 F2 107.9(5) . . ?
F1 C35 F2 107.7(5) . . ?
F3 C35 S1 111.5(4) . . ?
F1 C35 S1 110.6(4) . . ?
F2 C35 S1 111.5(4) . . ?
F4 C36 F6 109.4(5) . . ?
F4 C36 F5 106.2(5) . . ?
F6 C36 F5 105.9(5) . . ?
F4 C36 S2 113.4(4) . . ?
F6 C36 S2 110.7(4) . . ?
F5 C36 S2 110.8(4) . . ?
C22 N1 C18 116.6(4) . . ?
C22 N1 Ni1 113.8(3) . . ?
C18 N1 Ni1 129.2(3) . . ?
C25 N2 C23 112.0(4) . . ?
C25 N2 C22 117.9(3) . . ?
C23 N2 C22 130.1(4) . . ?
C25 N3 C24 110.8(4) . . ?
C25 N3 C26 128.4(4) . . ?
C24 N3 C26 120.8(4) . . ?
C29 N4 C27 110.9(4) . . ?
C29 N4 C26 128.0(4) . . ?
C27 N4 C26 121.1(4) . . ?
C29 N5 C28 111.5(4) . . ?
C29 N5 C30 117.9(4) . . ?
C28 N5 C30 130.6(4) . . ?
C34 N6 C30 116.2(4) . . ?
C34 N6 Ni2 130.1(3) . . ?
C30 N6 Ni2 113.0(3) . . ?
C5 N7 C1 116.5(4) . . ?
C5 N7 Ni1 113.1(3) . . ?
C1 N7 Ni1 129.8(3) . . ?
C8 N8 C6 111.2(4) . . ?
C8 N8 C5 118.2(4) . . ?
C6 N8 C5 130.6(4) . . ?
C8 N9 C7 111.5(4) . . ?
C8 N9 C9 128.2(4) . . ?
C7 N9 C9 120.3(4) . . ?
C12 N10 C10 111.7(4) . . ?
C12 N10 C9 127.1(4) . . ?
C10 N10 C9 121.2(3) . . ?
C12 N11 C11 112.1(3) . . ?
C12 N11 C13 117.8(3) . . ?
C11 N11 C13 130.2(4) . . ?
C17 N12 C13 116.7(4) . . ?
C17 N12 Ni2 129.1(3) . . ?
C13 N12 Ni2 113.1(3) . . ?
C25 Ni1 C8 162.17(18) . . ?
C25 Ni1 N1 81.88(16) . . ?
C8 Ni1 N1 105.37(16) . . ?
C25 Ni1 N7 105.67(17) . . ?
C8 Ni1 N7 82.11(17) . . ?
N1 Ni1 N7 131.08(14) . . ?
C25 Ni1 Ni2 81.14(13) . . ?
C8 Ni1 Ni2 81.03(12) . . ?
N1 Ni1 Ni2 114.33(10) . . ?
N7 Ni1 Ni2 114.59(10) . . ?
C12 Ni2 C29 159.82(18) . . ?
C12 Ni2 N6 105.65(16) . . ?
C29 Ni2 N6 82.17(17) . . ?
C12 Ni2 N12 82.13(16) . . ?
C29 Ni2 N12 105.97(16) . . ?
N6 Ni2 N12 134.36(14) . . ?
C12 Ni2 Ni1 79.69(13) . . ?
C29 Ni2 Ni1 80.13(13) . . ?
N6 Ni2 Ni1 112.70(10) . . ?
N12 Ni2 Ni1 112.94(10) . . ?
O3 S1 O2 115.0(2) . . ?
O3 S1 O1 114.9(2) . . ?
O2 S1 O1 113.8(2) . . ?
O3 S1 C35 103.1(2) . . ?
O2 S1 C35 104.0(2) . . ?
O1 S1 C35 103.9(2) . . ?
O4 S2 O5 116.1(2) . . ?
O4 S2 O6 113.4(3) . . ?
O5 S2 O6 115.7(3) . . ?
O4 S2 C36 103.7(3) . . ?
O5 S2 C36 104.0(3) . . ?
O6 S2 C36 101.5(3) . . ?

loop_
_geom_bond_atom_site_label_1
_geom_bond_atom_site_label_2
_geom_bond_distance
_geom_bond_site_symmetry_2
_geom_bond_publ_flag
C1 N7 1.352(5) . ?
C1 C2 1.369(6) . ?
C1 H1 0.9500 . ?
C2 C3 1.385(7) . ?
C2 H2 0.9500 . ?
C3 C4 1.374(7) . ?
C3 H3 0.9500 . ?
C4 C5 1.386(6) . ?
C4 H4 0.9500 . ?
C5 N7 1.352(5) . ?
C5 N8 1.398(5) . ?
C6 C7 1.330(6) . ?
C6 N8 1.393(5) . ?
C6 H6 0.9500 . ?
C7 N9 1.395(5) . ?
C7 H7 0.9500 . ?
C8 N9 1.355(5) . ?
C8 N8 1.382(5) . ?
C8 Ni1 1.878(4) . ?
C9 N9 1.456(5) . ?
C9 N10 1.456(5) . ?
C9 H9A 0.9900 . ?
C9 H9B 0.9900 . ?
C10 C11 1.339(6) . ?
C10 N10 1.389(5) . ?
C10 H10 0.9500 . ?
C11 N11 1.390(5) . ?
C11 H11 0.9500 . ?
C12 N10 1.359(5) . ?
C12 N11 1.388(5) . ?
C12 Ni2 1.865(4) . ?
C13 N12 1.355(5) . ?
C13 C14 1.382(6) . ?
C13 N11 1.399(5) . ?
C14 C15 1.378(6) . ?
C14 H14 0.9500 . ?
C15 C16 1.380(6) . ?
C15 H15 0.9500 . ?
C16 C17 1.374(6) . ?
C16 H16 0.9500 . ?
C17 N12 1.350(5) . ?
C17 H17 0.9500 . ?
C18 N1 1.350(5) . ?
C18 C19 1.379(6) . ?
C18 H18 0.9500 . ?
C19 C20 1.378(6) . ?
C19 H19 0.9500 . ?
C20 C21 1.378(6) . ?
C20 H20 0.9500 . ?
C21 C22 1.375(6) . ?
C21 H21 0.9500 . ?
C22 N1 1.349(5) . ?
C22 N2 1.409(5) . ?
C23 C24 1.337(6) . ?
C23 N2 1.400(5) . ?
C23 H23 0.9500 . ?
C24 N3 1.389(6) . ?
C24 H24 0.9500 . ?
C25 N3 1.361(5) . ?
C25 N2 1.374(5) . ?
C25 Ni1 1.871(4) . ?
C26 N3 1.447(6) . ?
C26 N4 1.452(6) . ?
C26 H26A 0.9900 . ?
C26 H26B 0.9900 . ?
C27 C28 1.339(6) . ?
C27 N4 1.382(6) . ?
C27 H27 0.9500 . ?
C28 N5 1.392(5) . ?
C28 H28 0.9500 . ?
C29 N4 1.365(5) . ?
C29 N5 1.375(5) . ?
C29 Ni2 1.881(4) . ?
C30 N6 1.354(5) . ?
C30 C31 1.378(6) . ?
C30 N5 1.402(5) . ?
C31 C32 1.380(6) . ?
C31 H31 0.9500 . ?
C32 C33 1.378(6) . ?
C32 H32 0.9500 . ?
C33 C34 1.378(6) . ?
C33 H33 0.9500 . ?
C34 N6 1.348(5) . ?
C34 H34 0.9500 . ?
C35 F3 1.326(6) . ?
C35 F1 1.329(6) . ?
C35 F2 1.331(6) . ?
C35 S1 1.814(5) . ?
C36 F4 1.311(6) . ?
C36 F6 1.311(6) . ?
C36 F5 1.322(6) . ?
C36 S2 1.817(6) . ?
N1 Ni1 2.011(3) . ?
N6 Ni2 2.010(4) . ?
N7 Ni1 2.017(4) . ?
N12 Ni2 2.014(4) . ?
Ni1 Ni2 2.5087(10) . ?
S1 O3 1.432(3) . ?
S1 O2 1.436(4) . ?
S1 O1 1.456(3) . ?
S2 O4 1.423(3) . ?
S2 O5 1.426(4) . ?
S2 O6 1.429(4) . ?

loop_
_geom_torsion_atom_site_label_1
_geom_torsion_atom_site_label_2
_geom_torsion_atom_site_label_3
_geom_torsion_atom_site_label_4
_geom_torsion
_geom_torsion_site_symmetry_1
_geom_torsion_site_symmetry_2
_geom_torsion_site_symmetry_3
_geom_torsion_site_symmetry_4
_geom_torsion_publ_flag
N7 C1 C2 C3 0.9(7) . . . . ?
C1 C2 C3 C4 -1.1(7) . . . . ?
C2 C3 C4 C5 -0.5(6) . . . . ?
C3 C4 C5 N7 2.3(6) . . . . ?
C3 C4 C5 N8 -178.2(4) . . . . ?
N8 C6 C7 N9 -0.6(5) . . . . ?
N10 C10 C11 N11 -0.1(5) . . . . ?
N12 C13 C14 C15 2.3(7) . . . . ?
N11 C13 C14 C15 -179.3(4) . . . . ?
C13 C14 C15 C16 0.0(7) . . . . ?
C14 C15 C16 C17 -1.7(7) . . . . ?
C15 C16 C17 N12 1.3(7) . . . . ?
N1 C18 C19 C20 0.9(7) . . . . ?
C18 C19 C20 C21 -0.9(7) . . . . ?
C19 C20 C21 C22 -0.8(7) . . . . ?
C20 C21 C22 N1 2.7(7) . . . . ?
C20 C21 C22 N2 -177.9(4) . . . . ?
N2 C23 C24 N3 1.1(5) . . . . ?
N4 C27 C28 N5 0.2(5) . . . . ?
N6 C30 C31 C32 2.1(7) . . . . ?
N5 C30 C31 C32 -178.0(4) . . . . ?
C30 C31 C32 C33 -0.5(6) . . . . ?
C31 C32 C33 C34 -1.2(6) . . . . ?
C32 C33 C34 N6 1.4(6) . . . . ?
C21 C22 N1 C18 -2.8(6) . . . . ?
N2 C22 N1 C18 177.9(4) . . . . ?
C21 C22 N1 Ni1 170.3(4) . . . . ?
N2 C22 N1 Ni1 -9.1(4) . . . . ?
C19 C18 N1 C22 0.9(6) . . . . ?
C19 C18 N1 Ni1 -171.0(3) . . . . ?
N3 C25 N2 C23 2.1(5) . . . . ?
Ni1 C25 N2 C23 -176.7(3) . . . . ?
N3 C25 N2 C22 -178.5(3) . . . . ?
Ni1 C25 N2 C22 2.7(5) . . . . ?
C24 C23 N2 C25 -2.1(5) . . . . ?
C24 C23 N2 C22 178.6(4) . . . . ?
N1 C22 N2 C25 4.5(5) . . . . ?
C21 C22 N2 C25 -174.9(4) . . . . ?
N1 C22 N2 C23 -176.3(4) . . . . ?
C21 C22 N2 C23 4.3(7) . . . . ?
N2 C25 N3 C24 -1.4(5) . . . . ?
Ni1 C25 N3 C24 176.8(4) . . . . ?
N2 C25 N3 C26 177.4(4) . . . . ?
Ni1 C25 N3 C26 -4.5(8) . . . . ?
C23 C24 N3 C25 0.1(5) . . . . ?
C23 C24 N3 C26 -178.7(4) . . . . ?
N4 C26 N3 C25 23.9(7) . . . . ?
N4 C26 N3 C24 -157.5(4) . . . . ?
N5 C29 N4 C27 -0.6(4) . . . . ?
Ni2 C29 N4 C27 174.6(4) . . . . ?
N5 C29 N4 C26 179.2(4) . . . . ?
Ni2 C29 N4 C26 -5.6(8) . . . . ?
C28 C27 N4 C29 0.3(5) . . . . ?
C28 C27 N4 C26 -179.5(4) . . . . ?
N3 C26 N4 C29 26.5(7) . . . . ?
N3 C26 N4 C27 -153.8(4) . . . . ?
N4 C29 N5 C28 0.8(4) . . . . ?
Ni2 C29 N5 C28 -176.1(3) . . . . ?
N4 C29 N5 C30 -179.7(3) . . . . ?
Ni2 C29 N5 C30 3.5(5) . . . . ?
C27 C28 N5 C29 -0.6(5) . . . . ?
C27 C28 N5 C30 179.9(4) . . . . ?
N6 C30 N5 C29 5.0(5) . . . . ?
C31 C30 N5 C29 -174.9(4) . . . . ?
N6 C30 N5 C28 -175.5(4) . . . . ?
C31 C30 N5 C28 4.6(7) . . . . ?
C33 C34 N6 C30 0.2(6) . . . . ?
C33 C34 N6 Ni2 -169.4(3) . . . . ?
C31 C30 N6 C34 -1.9(6) . . . . ?
N5 C30 N6 C34 178.1(3) . . . . ?
C31 C30 N6 Ni2 169.4(3) . . . . ?
N5 C30 N6 Ni2 -10.5(4) . . . . ?
C4 C5 N7 C1 -2.5(6) . . . . ?
N8 C5 N7 C1 178.0(3) . . . . ?
C4 C5 N7 Ni1 169.5(3) . . . . ?
N8 C5 N7 Ni1 -10.0(4) . . . . ?
C2 C1 N7 C5 0.8(6) . . . . ?
C2 C1 N7 Ni1 -169.6(3) . . . . ?
N9 C8 N8 C6 0.1(4) . . . . ?
Ni1 C8 N8 C6 -177.1(3) . . . . ?
N9 C8 N8 C5 -178.4(3) . . . . ?
Ni1 C8 N8 C5 4.4(4) . . . . ?
C7 C6 N8 C8 0.3(5) . . . . ?
C7 C6 N8 C5 178.6(4) . . . . ?
N7 C5 N8 C8 4.0(5) . . . . ?
C4 C5 N8 C8 -175.5(4) . . . . ?
N7 C5 N8 C6 -174.1(4) . . . . ?
C4 C5 N8 C6 6.4(7) . . . . ?
N8 C8 N9 C7 -0.4(4) . . . . ?
Ni1 C8 N9 C7 175.2(4) . . . . ?
N8 C8 N9 C9 -180.0(4) . . . . ?
Ni1 C8 N9 C9 -4.3(8) . . . . ?
C6 C7 N9 C8 0.7(5) . . . . ?
C6 C7 N9 C9 -179.8(4) . . . . ?
N10 C9 N9 C8 21.1(6) . . . . ?
N10 C9 N9 C7 -158.4(4) . . . . ?
N11 C12 N10 C10 -0.3(5) . . . . ?
Ni2 C12 N10 C10 176.2(4) . . . . ?
N11 C12 N10 C9 177.8(4) . . . . ?
Ni2 C12 N10 C9 -5.6(8) . . . . ?
C11 C10 N10 C12 0.3(5) . . . . ?
C11 C10 N10 C9 -178.0(4) . . . . ?
N9 C9 N10 C12 29.2(6) . . . . ?
N9 C9 N10 C10 -152.8(4) . . . . ?
N10 C12 N11 C11 0.2(5) . . . . ?
Ni2 C12 N11 C11 -177.5(3) . . . . ?
N10 C12 N11 C13 -178.6(3) . . . . ?
Ni2 C12 N11 C13 3.7(5) . . . . ?
C10 C11 N11 C12 0.0(5) . . . . ?
C10 C11 N11 C13 178.6(4) . . . . ?
N12 C13 N11 C12 5.9(5) . . . . ?
C14 C13 N11 C12 -172.7(4) . . . . ?
N12 C13 N11 C11 -172.7(4) . . . . ?
C14 C13 N11 C11 8.8(7) . . . . ?
C16 C17 N12 C13 0.9(7) . . . . ?
C16 C17 N12 Ni2 -166.4(4) . . . . ?
C14 C13 N12 C17 -2.7(6) . . . . ?
N11 C13 N12 C17 178.7(4) . . . . ?
C14 C13 N12 Ni2 166.6(4) . . . . ?
N11 C13 N12 Ni2 -12.0(4) . . . . ?
N3 C25 Ni1 C8 -68.5(9) . . . . ?
N2 C25 Ni1 C8 109.6(6) . . . . ?
N3 C25 Ni1 N1 176.0(6) . . . . ?
N2 C25 Ni1 N1 -5.9(3) . . . . ?
N3 C25 Ni1 N7 45.6(6) . . . . ?
N2 C25 Ni1 N7 -136.4(3) . . . . ?
N3 C25 Ni1 Ni2 -67.6(5) . . . . ?
N2 C25 Ni1 Ni2 110.4(3) . . . . ?
N9 C8 Ni1 C25 -65.6(9) . . . . ?
N8 C8 Ni1 C25 109.8(6) . . . . ?
N9 C8 Ni1 N1 46.5(5) . . . . ?
N8 C8 Ni1 N1 -138.1(3) . . . . ?
N9 C8 Ni1 N7 177.0(5) . . . . ?
N8 C8 Ni1 N7 -7.6(3) . . . . ?
N9 C8 Ni1 Ni2 -66.4(5) . . . . ?
N8 C8 Ni1 Ni2 109.0(3) . . . . ?
C22 N1 Ni1 C25 8.6(3) . . . . ?
C18 N1 Ni1 C25 -179.4(4) . . . . ?
C22 N1 Ni1 C8 -154.7(3) . . . . ?
C18 N1 Ni1 C8 17.3(4) . . . . ?
C22 N1 Ni1 N7 112.4(3) . . . . ?
C18 N1 Ni1 N7 -75.6(4) . . . . ?
C22 N1 Ni1 Ni2 -67.8(3) . . . . ?
C18 N1 Ni1 Ni2 104.2(4) . . . . ?
C5 N7 Ni1 C25 -153.6(3) . . . . ?
C1 N7 Ni1 C25 17.1(4) . . . . ?
C5 N7 Ni1 C8 10.0(3) . . . . ?
C1 N7 Ni1 C8 -179.3(4) . . . . ?
C5 N7 Ni1 N1 113.6(3) . . . . ?
C1 N7 Ni1 N1 -75.8(4) . . . . ?
C5 N7 Ni1 Ni2 -66.3(3) . . . . ?
C1 N7 Ni1 Ni2 104.4(3) . . . . ?
N10 C12 Ni2 C29 -68.8(8) . . . . ?
N11 C12 Ni2 C29 107.5(5) . . . . ?
N10 C12 Ni2 N6 41.8(6) . . . . ?
N11 C12 Ni2 N6 -141.9(3) . . . . ?
N10 C12 Ni2 N12 175.8(6) . . . . ?
N11 C12 Ni2 N12 -7.9(3) . . . . ?
N10 C12 Ni2 Ni1 -69.0(5) . . . . ?
N11 C12 Ni2 Ni1 107.3(3) . . . . ?
N4 C29 Ni2 C12 -67.5(8) . . . . ?
N5 C29 Ni2 C12 107.4(6) . . . . ?
N4 C29 Ni2 N6 177.9(5) . . . . ?
N5 C29 Ni2 N6 -7.1(3) . . . . ?
N4 C29 Ni2 N12 43.9(5) . . . . ?
N5 C29 Ni2 N12 -141.2(3) . . . . ?
N4 C29 Ni2 Ni1 -67.3(5) . . . . ?
N5 C29 Ni2 Ni1 107.6(3) . . . . ?
C34 N6 Ni2 C12 18.9(4) . . . . ?
C30 N6 Ni2 C12 -150.9(3) . . . . ?
C34 N6 Ni2 C29 179.9(4) . . . . ?
C30 N6 Ni2 C29 10.1(3) . . . . ?
C34 N6 Ni2 N12 -75.4(4) . . . . ?
C30 N6 Ni2 N12 114.8(3) . . . . ?
C34 N6 Ni2 Ni1 104.1(3) . . . . ?
C30 N6 Ni2 Ni1 -65.7(3) . . . . ?
C17 N12 Ni2 C12 179.0(4) . . . . ?
C13 N12 Ni2 C12 11.4(3) . . . . ?
C17 N12 Ni2 C29 17.9(4) . . . . ?
C13 N12 Ni2 C29 -149.7(3) . . . . ?
C17 N12 Ni2 N6 -76.8(4) . . . . ?
C13 N12 Ni2 N6 115.6(3) . . . . ?
C17 N12 Ni2 Ni1 103.8(4) . . . . ?
C13 N12 Ni2 Ni1 -63.9(3) . . . . ?
C25 Ni1 Ni2 C12 -105.58(19) . . . . ?
C8 Ni1 Ni2 C12 74.16(19) . . . . ?
N1 Ni1 Ni2 C12 -28.73(17) . . . . ?
N7 Ni1 Ni2 C12 151.16(17) . . . . ?
C25 Ni1 Ni2 C29 74.51(19) . . . . ?
C8 Ni1 Ni2 C29 -105.75(19) . . . . ?
N1 Ni1 Ni2 C29 151.36(17) . . . . ?
N7 Ni1 Ni2 C29 -28.75(18) . . . . ?
C25 Ni1 Ni2 N6 151.64(17) . . . . ?
C8 Ni1 Ni2 N6 -28.62(17) . . . . ?
N1 Ni1 Ni2 N6 -131.50(15) . . . . ?
N7 Ni1 Ni2 N6 48.38(16) . . . . ?
C25 Ni1 Ni2 N12 -28.77(18) . . . . ?
C8 Ni1 Ni2 N12 150.98(17) . . . . ?
N1 Ni1 Ni2 N12 48.09(15) . . . . ?
N7 Ni1 Ni2 N12 -132.03(16) . . . . ?
F3 C35 S1 O3 180.0(4) . . . . ?
F1 C35 S1 O3 -60.5(4) . . . . ?
F2 C35 S1 O3 59.3(5) . . . . ?
F3 C35 S1 O2 -59.6(4) . . . . ?
F1 C35 S1 O2 59.8(4) . . . . ?
F2 C35 S1 O2 179.7(4) . . . . ?
F3 C35 S1 O1 59.7(4) . . . . ?
F1 C35 S1 O1 179.2(4) . . . . ?
F2 C35 S1 O1 -60.9(5) . . . . ?
F4 C36 S2 O4 -175.1(4) . . . . ?
F6 C36 S2 O4 -51.7(5) . . . . ?
F5 C36 S2 O4 65.6(5) . . . . ?
F4 C36 S2 O5 63.1(5) . . . . ?
F6 C36 S2 O5 -173.4(5) . . . . ?
F5 C36 S2 O5 -56.2(5) . . . . ?
F4 C36 S2 O6 -57.3(5) . . . . ?
F6 C36 S2 O6 66.1(5) . . . . ?
F5 C36 S2 O6 -176.7(5) . . . . ?
